data_7719704
loop_
_publ_author_name
'Rayasingh, Amlan Ranjan'
'Manivannan, Vadivelu'

_publ_section_title
;
 Group 10 complexes of benzothiazolehydrazone- and
 imidazo[1,5-<i>a</i>]pyridine-based ligands: structural artistry,
 biophysical study, and catalytic activity.
;
_journal_issue 45
_journal_name_full 'Dalton transactions (Cambridge, England : 2003)'
_journal_page_first 16939
_journal_page_last 16954
_journal_paper_doi 10.1039/d5dt02077h
_journal_volume 54
_journal_year 2025
_chemical_formula_moiety 'C17 H12 N4 S'
_chemical_formula_sum 'C17 H12 N4 S'
_chemical_formula_weight 304.37
_chemical_name_systematic 151-13
_space_group_crystal_system monoclinic
_space_group_IT_number 14
_space_group_name_Hall '-P 2ybc'
_space_group_name_H-M_alt 'P 1 21/c 1'
_atom_sites_solution_hydrogens geom
_atom_sites_solution_primary dual
_audit_creation_date 2024-10-30
_audit_creation_method
;
Olex2 1.5
(compiled 2023.08.24 svn.re1ec1418 for OlexSys, GUI svn.r6817)
;
_audit_update_record
;
2025-05-22 deposited with the CCDC.	2025-10-17 downloaded from the CCDC.
;
_cell_angle_alpha 90
_cell_angle_beta 94.316(5)
_cell_angle_gamma 90
_cell_formula_units_Z 4
_cell_length_a 11.1827(18)
_cell_length_b 14.391(2)
_cell_length_c 8.9610(14)
_cell_measurement_reflns_used 9949
_cell_measurement_temperature 296.00
_cell_measurement_theta_max 29.61
_cell_measurement_theta_min 2.27
_cell_volume 1438.0(4)
_computing_cell_refinement
;
CrystalClear-SM Expert 2.0 r7 (Rigaku, 2011)
;
_computing_data_collection
;
CrystalClear-SM Expert 2.0 r7 (Rigaku, 2011)
;
_computing_data_reduction
;
CrystalClear-SM Expert 2.0 r7 (Rigaku, 2011)
;
_computing_molecular_graphics 'Olex2 1.5 (Dolomanov et al., 2009)'
_computing_publication_material 'Olex2 1.5 (Dolomanov et al., 2009)'
_computing_structure_refinement 'SHELXL 2018/3 (Sheldrick, 2015)'
_computing_structure_solution 'SHELXT 2018/2 (Sheldrick, 2018)'
_diffrn_ambient_temperature 296.00
_diffrn_detector CCD
_diffrn_detector_area_resol_mean 28.5714
_diffrn_detector_type 'Rigaku Saturn724+'
_diffrn_measured_fraction_theta_full 0.961
_diffrn_measured_fraction_theta_max 0.961
_diffrn_measurement_device 'AFC12 (Right): Kappa 3 circle'
_diffrn_measurement_device_type 'SuperNova, Single source at offset/far, Eos'
_diffrn_measurement_method 'profile data from \w-scans'
_diffrn_measurement_specimen_support 'Mitegen 50um'
_diffrn_radiation_collimation 0.3
_diffrn_radiation_monochromator Confocal
_diffrn_radiation_probe x-ray
_diffrn_radiation_type MoK\a
_diffrn_radiation_wavelength 0.71073
_diffrn_reflns_av_R_equivalents 0.0603
_diffrn_reflns_av_unetI/netI 0.0397
_diffrn_reflns_Laue_measured_fraction_full 0.961
_diffrn_reflns_Laue_measured_fraction_max 0.961
_diffrn_reflns_limit_h_max 13
_diffrn_reflns_limit_h_min -13
_diffrn_reflns_limit_k_max 16
_diffrn_reflns_limit_k_min -16
_diffrn_reflns_limit_l_max 10
_diffrn_reflns_limit_l_min -10
_diffrn_reflns_number 24491
_diffrn_reflns_point_group_measured_fraction_full 0.961
_diffrn_reflns_point_group_measured_fraction_max 0.961
_diffrn_reflns_theta_full 24.497
_diffrn_reflns_theta_max 24.497
_diffrn_reflns_theta_min 1.826
_diffrn_source 'Rotating Anode'
_diffrn_source_current 24.0
_diffrn_source_power 1.2
_diffrn_source_target Mo
_diffrn_source_type 'Rotating Anode'
_diffrn_source_voltage 50.0
_exptl_absorpt_coefficient_mu 0.226
_exptl_absorpt_correction_T_max 0.7452
_exptl_absorpt_correction_T_min 0.6546
_exptl_absorpt_correction_type multi-scan
_exptl_absorpt_process_details
;
SADABS-2016/2 (Bruker,2016/2) was used for absorption correction.
wR2(int) was 0.1153 before and 0.0739 after correction.
The Ratio of minimum to maximum transmission is 0.8784.
The \l/2 correction factor is Not present.
;
_exptl_crystal_colour 'metallic brownish yellow'
_exptl_crystal_colour_lustre metallic
_exptl_crystal_colour_modifier brownish
_exptl_crystal_colour_primary yellow
_exptl_crystal_density_diffrn 1.406
_exptl_crystal_description block
_exptl_crystal_F_000 632
_exptl_crystal_preparation 'slow evaporation'
_exptl_crystal_size_max 0.12
_exptl_crystal_size_mid 0.05
_exptl_crystal_size_min 0.04
_refine_diff_density_max 0.366
_refine_diff_density_min -0.308
_refine_diff_density_rms 0.069
_refine_ls_extinction_method none
_refine_ls_goodness_of_fit_ref 1.072
_refine_ls_hydrogen_treatment constr
_refine_ls_matrix_type full
_refine_ls_number_parameters 201
_refine_ls_number_reflns 2296
_refine_ls_number_restraints 0
_refine_ls_restrained_S_all 1.072
_refine_ls_R_factor_all 0.1280
_refine_ls_R_factor_gt 0.1029
_refine_ls_shift/su_max 0.000
_refine_ls_shift/su_mean 0.000
_refine_ls_structure_factor_coef Fsqd
_refine_ls_weighting_details 'w=1/[\s^2^(Fo^2^)+(0.0593P)^2^+9.8226P] where P=(Fo^2^+2Fc^2^)/3'
_refine_ls_weighting_scheme calc
_refine_ls_wR_factor_gt 0.2123
_refine_ls_wR_factor_ref 0.2363
_reflns_Friedel_coverage 0.000
_reflns_number_gt 1834
_reflns_number_total 2296
_reflns_threshold_expression 'I > 2\s(I)'
_cod_data_source_file d5dt02077h2.cif
_cod_data_source_block L2H
_cod_depositor_comments 'Adding full bibliography for 7719702--7719718.cif.'
_cod_database_code 7719704
_shelx_shelxl_version_number 2018/3
_shelx_space_group_comment
;
The symmetry employed for this shelxl refinement is uniquely defined
by the following loop, which should always be used as a source of
symmetry information in preference to the above space-group names.
They are only intended as comments.
;
_shelx_estimated_absorpt_t_max 0.991
_shelx_estimated_absorpt_t_min 0.973
_olex2_refinement_description
;
1. Fixed Uiso
 At 1.2 times of:
  All C(H) groups, All N(H) groups
2.a Aromatic/amide H refined with riding coordinates:
 N3(H3), C1(H1), C2(H2), C3(H3A), C4(H4), C8(H8), C10(H10), C11(H11), C12(H12),
  C14(H14), C15(H15), C16(H16)
;
_olex2_submission_special_instructions 'No special instructions were received'

loop_
_space_group_symop_operation_xyz
'x, y, z'
'-x, y+1/2, -z+1/2'
'-x, -y, -z'
'x, -y-1/2, z-1/2'

loop_
_atom_site_label
_atom_site_type_symbol
_atom_site_fract_x
_atom_site_fract_y
_atom_site_fract_z
_atom_site_U_iso_or_equiv
_atom_site_adp_type
_atom_site_occupancy
_atom_site_site_symmetry_order
_atom_site_calc_flag
_atom_site_refinement_flags_posn
_atom_site_refinement_flags_adp
_atom_site_refinement_flags_occupancy
_atom_site_disorder_assembly
_atom_site_disorder_group
S1 S 0.84207(14) 0.55122(13) 0.53991(18) 0.0452(5) Uani 1 1 d . . . . .
N1 N 0.5538(5) 0.3709(4) 1.1233(5) 0.0408(13) Uani 1 1 d . . . . .
N2 N 0.7120(4) 0.4671(4) 0.7603(5) 0.0386(13) Uani 1 1 d . . . . .
N3 N 0.6368(4) 0.4891(4) 0.6367(5) 0.0423(14) Uani 1 1 d . . . . .
H3 H 0.561402 0.476822 0.632662 0.051 Uiso 1 1 calc R U . . .
N4 N 0.6291(4) 0.5572(4) 0.3981(5) 0.0340(12) Uani 1 1 d . . . . .
C1 C 0.9154(6) 0.6438(5) 0.2848(8) 0.0523(18) Uani 1 1 d . . . . .
H1 H 0.994654 0.645585 0.324574 0.063 Uiso 1 1 calc R U . . .
C2 C 0.8829(6) 0.6814(5) 0.1465(8) 0.0555(19) Uani 1 1 d . . . . .
H2 H 0.940418 0.710000 0.092374 0.067 Uiso 1 1 calc R U . . .
C3 C 0.7661(7) 0.6771(5) 0.0880(8) 0.0522(18) Uani 1 1 d . . . . .
H3A H 0.745923 0.702096 -0.006253 0.063 Uiso 1 1 calc R U . . .
C4 C 0.6784(6) 0.6368(5) 0.1651(7) 0.0443(16) Uani 1 1 d . . . . .
H4 H 0.599670 0.634530 0.123543 0.053 Uiso 1 1 calc R U . . .
C5 C 0.7080(5) 0.5994(4) 0.3055(6) 0.0332(14) Uani 1 1 d . . . . .
C6 C 0.8269(5) 0.6033(4) 0.3629(7) 0.0385(15) Uani 1 1 d . . . . .
C7 C 0.6869(5) 0.5304(4) 0.5230(6) 0.0326(14) Uani 1 1 d . . . . .
C8 C 0.6622(5) 0.4394(4) 0.8750(6) 0.0361(15) Uani 1 1 d . . . . .
H8 H 0.579030 0.436321 0.872282 0.043 Uiso 1 1 calc R U . . .
C9 C 0.7341(5) 0.4122(4) 1.0115(6) 0.0349(14) Uani 1 1 d . . . . .
C10 C 0.8567(6) 0.4186(5) 1.0216(7) 0.0465(17) Uani 1 1 d . . . . .
H10 H 0.895343 0.441660 0.941027 0.056 Uiso 1 1 calc R U . . .
C11 C 0.9248(7) 0.3909(6) 1.1519(8) 0.060(2) Uani 1 1 d . . . . .
H11 H 1.007965 0.395052 1.156423 0.072 Uiso 1 1 calc R U . . .
C12 C 0.8702(6) 0.3582(5) 1.2714(7) 0.0530(19) Uani 1 1 d . . . . .
H12 H 0.916387 0.340650 1.357498 0.064 Uiso 1 1 calc R U . . .
C13 C 0.7447(6) 0.3505(4) 1.2667(6) 0.0399(15) Uani 1 1 d . . . . .
C14 C 0.6834(7) 0.3162(5) 1.3862(7) 0.0521(18) Uani 1 1 d . . . . .
H14 H 0.726080 0.297846 1.474406 0.063 Uiso 1 1 calc R U . . .
C15 C 0.5633(7) 0.3099(5) 1.3734(7) 0.0538(19) Uani 1 1 d . . . . .
H15 H 0.521890 0.287262 1.451945 0.065 Uiso 1 1 calc R U . . .
C16 C 0.5020(6) 0.3381(5) 1.2392(7) 0.0495(17) Uani 1 1 d . . . . .
H16 H 0.418804 0.333240 1.231507 0.059 Uiso 1 1 calc R U . . .
C17 C 0.6758(6) 0.3779(4) 1.1359(6) 0.0354(14) Uani 1 1 d . . . . .

loop_
_atom_site_aniso_label
_atom_site_aniso_U_11
_atom_site_aniso_U_22
_atom_site_aniso_U_33
_atom_site_aniso_U_23
_atom_site_aniso_U_13
_atom_site_aniso_U_12
S1 0.0297(9) 0.0681(12) 0.0369(9) 0.0073(8) -0.0027(7) -0.0078(8)
N1 0.046(3) 0.041(3) 0.037(3) -0.002(2) 0.007(2) -0.004(3)
N2 0.030(3) 0.054(3) 0.032(3) 0.003(2) 0.000(2) -0.003(2)
N3 0.029(3) 0.066(4) 0.032(3) 0.009(3) 0.001(2) -0.005(3)
N4 0.026(3) 0.045(3) 0.031(3) 0.004(2) 0.001(2) -0.001(2)
C1 0.036(4) 0.067(5) 0.054(4) 0.009(4) 0.002(3) -0.005(3)
C2 0.050(4) 0.060(5) 0.058(5) 0.011(4) 0.014(4) -0.017(4)
C3 0.064(5) 0.053(4) 0.040(4) 0.018(3) 0.005(3) -0.009(4)
C4 0.040(4) 0.049(4) 0.043(4) 0.013(3) -0.002(3) -0.006(3)
C5 0.031(3) 0.031(3) 0.038(3) -0.002(3) 0.006(3) 0.000(3)
C6 0.035(3) 0.043(4) 0.038(3) -0.002(3) 0.005(3) -0.004(3)
C7 0.031(3) 0.036(3) 0.032(3) -0.004(3) 0.006(3) 0.000(3)
C8 0.025(3) 0.052(4) 0.032(3) 0.003(3) 0.002(3) -0.005(3)
C9 0.033(3) 0.033(3) 0.038(3) 0.000(3) 0.001(3) 0.000(3)
C10 0.044(4) 0.059(4) 0.037(4) 0.012(3) 0.004(3) 0.002(3)
C11 0.042(4) 0.083(6) 0.054(5) 0.003(4) -0.007(3) 0.005(4)
C12 0.057(5) 0.062(5) 0.038(4) 0.003(3) -0.014(3) 0.015(4)
C13 0.056(4) 0.032(3) 0.031(3) 0.001(3) -0.005(3) 0.004(3)
C14 0.078(6) 0.041(4) 0.036(4) 0.008(3) -0.005(4) 0.002(4)
C15 0.080(6) 0.049(4) 0.035(4) 0.009(3) 0.020(4) -0.010(4)
C16 0.049(4) 0.056(4) 0.045(4) -0.006(3) 0.013(3) -0.009(3)
C17 0.049(4) 0.026(3) 0.032(3) -0.001(3) 0.005(3) 0.002(3)

loop_
_atom_type_symbol
_atom_type_description
_atom_type_scat_dispersion_real
_atom_type_scat_dispersion_imag
_atom_type_scat_source
C C 0.0033 0.0016 'International Tables Vol C Tables 4.2.6.8 and 6.1.1.4'
H H 0.0000 0.0000 'International Tables Vol C Tables 4.2.6.8 and 6.1.1.4'
N N 0.0061 0.0033 'International Tables Vol C Tables 4.2.6.8 and 6.1.1.4'
S S 0.1246 0.1234 'International Tables Vol C Tables 4.2.6.8 and 6.1.1.4'

loop_
_geom_angle_atom_site_label_1
_geom_angle_atom_site_label_2
_geom_angle_atom_site_label_3
_geom_angle
_geom_angle_site_symmetry_1
_geom_angle_site_symmetry_3
_geom_angle_publ_flag
C6 S1 C7 88.1(3) . . ?
C16 N1 C17 117.3(6) . . ?
C8 N2 N3 116.5(5) . . ?
N2 N3 H3 121.6 . . ?
C7 N3 N2 116.8(5) . . ?
C7 N3 H3 121.6 . . ?
C7 N4 C5 110.1(5) . . ?
C2 C1 H1 121.0 . . ?
C2 C1 C6 118.1(6) . . ?
C6 C1 H1 121.0 . . ?
C1 C2 H2 119.8 . . ?
C3 C2 C1 120.4(6) . . ?
C3 C2 H2 119.8 . . ?
C2 C3 H3A 119.2 . . ?
C4 C3 C2 121.6(6) . . ?
C4 C3 H3A 119.2 . . ?
C3 C4 H4 120.3 . . ?
C3 C4 C5 119.4(6) . . ?
C5 C4 H4 120.3 . . ?
C4 C5 N4 126.2(5) . . ?
C4 C5 C6 118.5(5) . . ?
C6 C5 N4 115.3(5) . . ?
C1 C6 S1 127.9(5) . . ?
C1 C6 C5 122.1(6) . . ?
C5 C6 S1 110.0(4) . . ?
N3 C7 S1 118.5(4) . . ?
N4 C7 S1 116.4(4) . . ?
N4 C7 N3 125.1(5) . . ?
N2 C8 H8 119.5 . . ?
N2 C8 C9 120.9(5) . . ?
C9 C8 H8 119.5 . . ?
C10 C9 C8 121.3(5) . . ?
C10 C9 C17 119.1(5) . . ?
C17 C9 C8 119.5(5) . . ?
C9 C10 H10 119.6 . . ?
C9 C10 C11 120.9(6) . . ?
C11 C10 H10 119.6 . . ?
C10 C11 H11 119.7 . . ?
C12 C11 C10 120.5(7) . . ?
C12 C11 H11 119.7 . . ?
C11 C12 H12 119.6 . . ?
C11 C12 C13 120.7(6) . . ?
C13 C12 H12 119.6 . . ?
C12 C13 C17 119.0(6) . . ?
C14 C13 C12 123.2(6) . . ?
C14 C13 C17 117.7(6) . . ?
C13 C14 H14 120.0 . . ?
C15 C14 C13 120.1(6) . . ?
C15 C14 H14 120.0 . . ?
C14 C15 H15 120.8 . . ?
C14 C15 C16 118.5(6) . . ?
C16 C15 H15 120.8 . . ?
N1 C16 C15 124.5(7) . . ?
N1 C16 H16 117.7 . . ?
C15 C16 H16 117.7 . . ?
N1 C17 C9 118.4(5) . . ?
N1 C17 C13 122.0(5) . . ?
C13 C17 C9 119.7(6) . . ?

loop_
_geom_bond_atom_site_label_1
_geom_bond_atom_site_label_2
_geom_bond_distance
_geom_bond_site_symmetry_2
_geom_bond_publ_flag
S1 C6 1.751(6) . ?
S1 C7 1.757(6) . ?
N1 C16 1.315(8) . ?
N1 C17 1.364(8) . ?
N2 N3 1.376(7) . ?
N2 C8 1.269(7) . ?
N3 H3 0.8600 . ?
N3 C7 1.338(7) . ?
N4 C5 1.395(7) . ?
N4 C7 1.308(7) . ?
C1 H1 0.9300 . ?
C1 C2 1.376(10) . ?
C1 C6 1.383(9) . ?
C2 H2 0.9300 . ?
C2 C3 1.372(10) . ?
C3 H3A 0.9300 . ?
C3 C4 1.370(9) . ?
C4 H4 0.9300 . ?
C4 C5 1.385(8) . ?
C5 C6 1.390(8) . ?
C8 H8 0.9300 . ?
C8 C9 1.466(8) . ?
C9 C10 1.371(8) . ?
C9 C17 1.422(8) . ?
C10 H10 0.9300 . ?
C10 C11 1.403(9) . ?
C11 H11 0.9300 . ?
C11 C12 1.356(10) . ?
C12 H12 0.9300 . ?
C12 C13 1.406(9) . ?
C13 C14 1.404(9) . ?
C13 C17 1.409(8) . ?
C14 H14 0.9300 . ?
C14 C15 1.342(10) . ?
C15 H15 0.9300 . ?
C15 C16 1.399(10) . ?
C16 H16 0.9300 . ?

loop_
_geom_torsion_atom_site_label_1
_geom_torsion_atom_site_label_2
_geom_torsion_atom_site_label_3
_geom_torsion_atom_site_label_4
_geom_torsion
_geom_torsion_site_symmetry_1
_geom_torsion_site_symmetry_2
_geom_torsion_site_symmetry_3
_geom_torsion_site_symmetry_4
_geom_torsion_publ_flag
N2 N3 C7 S1 0.9(7) . . . . ?
N2 N3 C7 N4 -179.1(5) . . . . ?
N2 C8 C9 C10 2.2(10) . . . . ?
N2 C8 C9 C17 -177.4(6) . . . . ?
N3 N2 C8 C9 178.6(5) . . . . ?
N4 C5 C6 S1 0.4(7) . . . . ?
N4 C5 C6 C1 -179.4(6) . . . . ?
C1 C2 C3 C4 0.9(12) . . . . ?
C2 C1 C6 S1 -179.5(6) . . . . ?
C2 C1 C6 C5 0.3(11) . . . . ?
C2 C3 C4 C5 0.0(11) . . . . ?
C3 C4 C5 N4 179.3(6) . . . . ?
C3 C4 C5 C6 -0.7(10) . . . . ?
C4 C5 C6 S1 -179.6(5) . . . . ?
C4 C5 C6 C1 0.6(10) . . . . ?
C5 N4 C7 S1 -1.2(6) . . . . ?
C5 N4 C7 N3 178.8(6) . . . . ?
C6 S1 C7 N3 -178.7(5) . . . . ?
C6 S1 C7 N4 1.3(5) . . . . ?
C6 C1 C2 C3 -1.0(11) . . . . ?
C7 S1 C6 C1 178.9(7) . . . . ?
C7 S1 C6 C5 -0.9(5) . . . . ?
C7 N4 C5 C4 -179.5(6) . . . . ?
C7 N4 C5 C6 0.5(7) . . . . ?
C8 N2 N3 C7 170.9(6) . . . . ?
C8 C9 C10 C11 -178.9(6) . . . . ?
C8 C9 C17 N1 0.4(8) . . . . ?
C8 C9 C17 C13 179.1(5) . . . . ?
C9 C10 C11 C12 -0.8(12) . . . . ?
C10 C9 C17 N1 -179.2(6) . . . . ?
C10 C9 C17 C13 -0.5(9) . . . . ?
C10 C11 C12 C13 0.6(12) . . . . ?
C11 C12 C13 C14 179.3(7) . . . . ?
C11 C12 C13 C17 -0.4(10) . . . . ?
C12 C13 C14 C15 -179.3(7) . . . . ?
C12 C13 C17 N1 179.0(6) . . . . ?
C12 C13 C17 C9 0.3(9) . . . . ?
C13 C14 C15 C16 0.0(10) . . . . ?
C14 C13 C17 N1 -0.7(9) . . . . ?
C14 C13 C17 C9 -179.4(6) . . . . ?
C14 C15 C16 N1 -0.1(11) . . . . ?
C16 N1 C17 C9 179.3(6) . . . . ?
C16 N1 C17 C13 0.6(9) . . . . ?
C17 N1 C16 C15 -0.1(10) . . . . ?
C17 C9 C10 C11 0.7(10) . . . . ?
C17 C13 C14 C15 0.4(10) . . . . ?
